data_7059379
loop_
_publ_author_name
'Debnath, Paresh'
'Singh, Keisham Surjit'
'Singh, Khaidem Kennedy'
'Sureshkumar Singh, S.'
'Siero\'n, Les\/law'
'Maniukiewicz, Waldemar'

_publ_section_title
;
 Di-butyltin(iv) complexes with azo-carboxylates: synthesis,
 characterization, crystal structures and their anti-diabetic assay
;
_journal_issue 15
_journal_name_full 'New Journal of Chemistry'
_journal_page_first 5862
_journal_page_last 5872
_journal_paper_doi 10.1039/D0NJ00536C
_journal_volume 44
_journal_year 2020
_chemical_formula_moiety 'C17 H12 N2 O3'
_chemical_formula_sum 'C17 H12 N2 O3'
_chemical_formula_weight 292.29
_chemical_name_systematic '2-(2-hydroxynaphthylazo)benzoic acid'
_space_group_crystal_system monoclinic
_space_group_IT_number 14
_space_group_name_Hall '-P 2yn'
_space_group_name_H-M_alt 'P 1 21/n 1'
_atom_sites_solution_hydrogens mixed
_audit_creation_method SHELXL-2014/7
_audit_update_record
;
2019-11-26 deposited with the CCDC.	2020-03-09 downloaded from the CCDC.
;
_cell_angle_alpha 90
_cell_angle_beta 111.270(7)
_cell_angle_gamma 90
_cell_formula_units_Z 4
_cell_length_a 16.5566(5)
_cell_length_b 4.47010(10)
_cell_length_c 19.8415(6)
_cell_measurement_reflns_used 3892
_cell_measurement_temperature 296(2)
_cell_measurement_theta_max 24.42
_cell_measurement_theta_min 3.08
_cell_volume 1368.43(9)
_computing_cell_refinement 'APEX3/SAINT (Bruker, 2016)'
_computing_data_collection 'APEX3(Bruker, 2016)'
_computing_data_reduction 'SAINT/XPREP (Bruker, 2016)'
_computing_molecular_graphics 'ORTEP3 (Farrugia, 1997) and Mercury (Bruno et al., 2002)'
_computing_publication_material 'SHELXL-2014/7 (Sheldrick, 2014)'
_computing_structure_refinement 'SHELXL-2014/7 (Sheldrick, 2014)'
_computing_structure_solution 'SHELXT-2014/5 (Sheldrick, 2014)'
_diffrn_ambient_temperature 296(2)
_diffrn_measured_fraction_theta_full 0.996
_diffrn_measured_fraction_theta_max 0.996
_diffrn_measurement_device_type 'Bruker axs kappa apex3 CMOS Diffractometer'
_diffrn_measurement_method '\w and \f scan'
_diffrn_radiation_monochromator graphite
_diffrn_radiation_source 'fine-focus sealed tube'
_diffrn_radiation_type MoK\a
_diffrn_radiation_wavelength 0.71073
_diffrn_reflns_av_R_equivalents 0.0766
_diffrn_reflns_av_unetI/netI 0.0481
_diffrn_reflns_Laue_measured_fraction_full 0.996
_diffrn_reflns_Laue_measured_fraction_max 0.996
_diffrn_reflns_limit_h_max 19
_diffrn_reflns_limit_h_min -19
_diffrn_reflns_limit_k_max 5
_diffrn_reflns_limit_k_min -5
_diffrn_reflns_limit_l_max 23
_diffrn_reflns_limit_l_min -23
_diffrn_reflns_number 15519
_diffrn_reflns_point_group_measured_fraction_full 0.996
_diffrn_reflns_point_group_measured_fraction_max 0.996
_diffrn_reflns_theta_full 24.999
_diffrn_reflns_theta_max 24.999
_diffrn_reflns_theta_min 3.707
_exptl_absorpt_coefficient_mu 0.099
_exptl_absorpt_correction_T_max 0.7452
_exptl_absorpt_correction_T_min 0.6249
_exptl_absorpt_correction_type multi-scan
_exptl_absorpt_process_details 'SADABS (Bruker, 2016)'
_exptl_crystal_colour red
_exptl_crystal_density_diffrn 1.419
_exptl_crystal_description needle
_exptl_crystal_F_000 608
_exptl_crystal_recrystallization_method 'Re-crystallisation from solvent: toluene'
_exptl_crystal_size_max 0.100
_exptl_crystal_size_mid 0.100
_exptl_crystal_size_min 0.050
_refine_diff_density_max 0.296
_refine_diff_density_min -0.278
_refine_diff_density_rms 0.040
_refine_ls_extinction_coef 0.011(2)
_refine_ls_extinction_expression Fc^*^=kFc[1+0.001xFc^2^\l^3^/sin(2\q)]^-1/4^
_refine_ls_extinction_method 'SHELXL-2014/7 (Sheldrick 2014'
_refine_ls_goodness_of_fit_ref 1.019
_refine_ls_hydrogen_treatment mixed
_refine_ls_matrix_type full
_refine_ls_number_parameters 205
_refine_ls_number_reflns 2413
_refine_ls_number_restraints 0
_refine_ls_restrained_S_all 1.019
_refine_ls_R_factor_all 0.0988
_refine_ls_R_factor_gt 0.0484
_refine_ls_shift/su_max 0.000
_refine_ls_shift/su_mean 0.000
_refine_ls_structure_factor_coef Fsqd
_refine_ls_weighting_details 'w=1/[\s^2^(Fo^2^)+(0.0504P)^2^+0.6838P] where P=(Fo^2^+2Fc^2^)/3'
_refine_ls_weighting_scheme calc
_refine_ls_wR_factor_gt 0.1053
_refine_ls_wR_factor_ref 0.1308
_reflns_Friedel_coverage 0.000
_reflns_number_gt 1501
_reflns_number_total 2413
_reflns_threshold_expression 'I > 2\s(I)'
_cod_data_source_file d0nj00536c2.cif
_cod_data_source_block KSS10
_cod_depositor_comments
;Adding full bibliography for 7059378--7059381.cif.

 Adding full bibliography for 7059378--7059381.cif.
;
_cod_original_sg_symbol_H-M 'P 21/n'
_cod_database_code 7059379
_shelx_shelxl_version_number 2014/7
_shelx_space_group_comment
;
The symmetry employed for this shelxl refinement is uniquely defined
by the following loop, which should always be used as a source of
symmetry information in preference to the above space-group names.
They are only intended as comments.
;
_shelx_estimated_absorpt_t_min 0.990
_shelx_estimated_absorpt_t_max 0.995

loop_
_space_group_symop_operation_xyz
'x, y, z'
'-x+1/2, y+1/2, -z+1/2'
'-x, -y, -z'
'x-1/2, -y-1/2, z-1/2'

loop_
_atom_site_label
_atom_site_type_symbol
_atom_site_fract_x
_atom_site_fract_y
_atom_site_fract_z
_atom_site_U_iso_or_equiv
_atom_site_adp_type
_atom_site_occupancy
_atom_site_site_symmetry_order
_atom_site_calc_flag
_atom_site_refinement_flags_posn
_atom_site_refinement_flags_adp
_atom_site_refinement_flags_occupancy
_atom_site_disorder_assembly
_atom_site_disorder_group
C1 C 0.40812(17) 0.1141(5) 0.74331(14) 0.0430(7) Uani 1 1 d . . . . .
H1 H 0.3530 0.1965 0.7223 0.052 Uiso 1 1 calc R U . . .
C2 C 0.42507(19) -0.0860(6) 0.80002(14) 0.0508(7) Uani 1 1 d . . . . .
H2 H 0.3813 -0.1371 0.8169 0.061 Uiso 1 1 calc R U . . .
C3 C 0.50663(19) -0.2105(6) 0.83172(15) 0.0541(8) Uani 1 1 d . . . . .
H3 H 0.5175 -0.3443 0.8699 0.065 Uiso 1 1 calc R U . . .
C4 C 0.57166(18) -0.1368(6) 0.80696(14) 0.0501(7) Uani 1 1 d . . . . .
H4 H 0.6263 -0.2219 0.8284 0.060 Uiso 1 1 calc R U . . .
C5 C 0.55618(16) 0.0659(5) 0.74950(13) 0.0408(6) Uani 1 1 d . . . . .
C6 C 0.47340(16) 0.1935(5) 0.71734(12) 0.0361(6) Uani 1 1 d . . . . .
C7 C 0.45881(15) 0.4090(5) 0.65852(12) 0.0344(6) Uani 1 1 d . . . . .
C8 C 0.52863(15) 0.4843(6) 0.63322(13) 0.0389(6) Uani 1 1 d . . . . .
C9 C 0.61127(16) 0.3421(6) 0.66842(14) 0.0489(7) Uani 1 1 d . . . . .
H9 H 0.6569 0.3855 0.6532 0.059 Uiso 1 1 calc R U . . .
C10 C 0.62357(17) 0.1469(6) 0.72306(14) 0.0498(7) Uani 1 1 d . . . . .
H10 H 0.6780 0.0607 0.7447 0.060 Uiso 1 1 calc R U . . .
C11 C 0.27747(15) 0.8633(5) 0.55883(13) 0.0348(6) Uani 1 1 d . . . . .
C12 C 0.22315(16) 0.7988(6) 0.59637(14) 0.0448(7) Uani 1 1 d . . . . .
H12 H 0.2419 0.6693 0.6357 0.054 Uiso 1 1 calc R U . . .
C13 C 0.14168(17) 0.9249(6) 0.57585(15) 0.0513(7) Uani 1 1 d . . . . .
H13 H 0.1057 0.8783 0.6011 0.062 Uiso 1 1 calc R U . . .
C14 C 0.11337(16) 1.1196(6) 0.51818(15) 0.0505(7) Uani 1 1 d . . . . .
H14 H 0.0588 1.2069 0.5048 0.061 Uiso 1 1 calc R U . . .
C15 C 0.16651(16) 1.1836(6) 0.48065(15) 0.0494(7) Uani 1 1 d . . . . .
H15 H 0.1467 1.3126 0.4413 0.059 Uiso 1 1 calc R U . . .
C16 C 0.24908(15) 1.0614(6) 0.49967(13) 0.0397(6) Uani 1 1 d . . . . .
C17 C 0.30011(17) 1.1578(7) 0.45534(15) 0.0534(8) Uani 1 1 d . . . . .
N1 N 0.38003(12) 0.5296(4) 0.63304(10) 0.0355(5) Uani 1 1 d . . . . .
N2 N 0.36025(13) 0.7301(5) 0.58055(11) 0.0368(5) Uani 1 1 d . . . . .
O1 O 0.51667(10) 0.6712(4) 0.58254(9) 0.0479(5) Uani 1 1 d . . . . .
O2 O 0.38331(11) 1.1037(5) 0.48321(9) 0.0530(6) Uani 1 1 d . . . . .
H2A H 0.4067 1.1691 0.4562 0.080 Uiso 1 1 calc R U . . .
O3 O 0.26742(15) 1.2810(8) 0.39819(15) 0.1303(14) Uani 1 1 d . . . . .
H2B H 0.4028(18) 0.792(6) 0.5596(15) 0.066(9) Uiso 1 1 d . . . . .

loop_
_atom_site_aniso_label
_atom_site_aniso_U_11
_atom_site_aniso_U_22
_atom_site_aniso_U_33
_atom_site_aniso_U_23
_atom_site_aniso_U_13
_atom_site_aniso_U_12
C1 0.0494(16) 0.0405(15) 0.0424(15) 0.0003(12) 0.0205(13) -0.0025(13)
C2 0.0656(19) 0.0473(17) 0.0454(16) 0.0032(14) 0.0273(15) -0.0061(15)
C3 0.070(2) 0.0472(17) 0.0408(16) 0.0084(13) 0.0156(15) -0.0057(15)
C4 0.0528(17) 0.0446(16) 0.0433(16) 0.0026(13) 0.0058(13) 0.0003(14)
C5 0.0462(16) 0.0364(14) 0.0371(14) -0.0036(12) 0.0119(12) -0.0043(12)
C6 0.0426(15) 0.0336(13) 0.0312(13) -0.0056(11) 0.0126(11) -0.0049(12)
C7 0.0356(14) 0.0348(14) 0.0330(13) -0.0014(11) 0.0127(11) -0.0042(11)
C8 0.0375(15) 0.0420(15) 0.0376(15) -0.0016(12) 0.0141(12) -0.0050(11)
C9 0.0374(15) 0.0574(18) 0.0530(18) 0.0049(15) 0.0178(13) -0.0002(13)
C10 0.0394(16) 0.0522(18) 0.0535(18) 0.0033(14) 0.0115(13) 0.0021(13)
C11 0.0317(13) 0.0366(14) 0.0362(14) -0.0035(11) 0.0124(11) -0.0038(11)
C12 0.0442(16) 0.0503(16) 0.0458(16) 0.0056(13) 0.0234(13) -0.0018(13)
C13 0.0440(17) 0.0579(18) 0.0610(19) 0.0000(15) 0.0299(15) -0.0032(14)
C14 0.0342(14) 0.0553(18) 0.0621(19) -0.0024(15) 0.0175(14) 0.0004(13)
C15 0.0380(16) 0.0536(17) 0.0523(17) 0.0087(14) 0.0113(13) 0.0001(13)
C16 0.0342(14) 0.0452(15) 0.0397(14) -0.0012(12) 0.0135(11) -0.0061(12)
C17 0.0382(16) 0.075(2) 0.0450(17) 0.0179(15) 0.0125(13) 0.0031(15)
N1 0.0393(12) 0.0335(11) 0.0340(11) -0.0008(9) 0.0135(10) -0.0048(9)
N2 0.0340(12) 0.0418(12) 0.0365(12) 0.0030(10) 0.0149(10) -0.0024(9)
O1 0.0402(10) 0.0609(12) 0.0459(11) 0.0130(9) 0.0196(8) -0.0015(9)
O2 0.0379(11) 0.0758(14) 0.0491(12) 0.0193(10) 0.0203(9) 0.0008(10)
O3 0.0514(14) 0.241(4) 0.101(2) 0.112(2) 0.0303(14) 0.0311(18)

loop_
_atom_type_symbol
_atom_type_description
_atom_type_scat_dispersion_real
_atom_type_scat_dispersion_imag
_atom_type_scat_source
C C 0.0033 0.0016 'International Tables Vol C Tables 4.2.6.8 and 6.1.1.4'
H H 0.0000 0.0000 'International Tables Vol C Tables 4.2.6.8 and 6.1.1.4'
N N 0.0061 0.0033 'International Tables Vol C Tables 4.2.6.8 and 6.1.1.4'
O O 0.0106 0.0060 'International Tables Vol C Tables 4.2.6.8 and 6.1.1.4'

loop_
_geom_angle_atom_site_label_1
_geom_angle_atom_site_label_2
_geom_angle_atom_site_label_3
_geom_angle
_geom_angle_site_symmetry_1
_geom_angle_site_symmetry_3
_geom_angle_publ_flag
C2 C1 C6 120.4(3) . . ?
C2 C1 H1 119.8 . . ?
C6 C1 H1 119.8 . . ?
C3 C2 C1 120.4(3) . . ?
C3 C2 H2 119.8 . . ?
C1 C2 H2 119.8 . . ?
C4 C3 C2 120.2(3) . . ?
C4 C3 H3 119.9 . . ?
C2 C3 H3 119.9 . . ?
C3 C4 C5 120.5(3) . . ?
C3 C4 H4 119.7 . . ?
C5 C4 H4 119.7 . . ?
C4 C5 C6 119.4(2) . . ?
C4 C5 C10 121.3(3) . . ?
C6 C5 C10 119.3(2) . . ?
C1 C6 C5 119.0(2) . . ?
C1 C6 C7 122.2(2) . . ?
C5 C6 C7 118.7(2) . . ?
N1 C7 C8 124.5(2) . . ?
N1 C7 C6 115.2(2) . . ?
C8 C7 C6 120.3(2) . . ?
O1 C8 C9 121.6(2) . . ?
O1 C8 C7 120.7(2) . . ?
C9 C8 C7 117.7(2) . . ?
C10 C9 C8 121.1(2) . . ?
C10 C9 H9 119.5 . . ?
C8 C9 H9 119.5 . . ?
C9 C10 C5 123.0(3) . . ?
C9 C10 H10 118.5 . . ?
C5 C10 H10 118.5 . . ?
C12 C11 C16 119.5(2) . . ?
C12 C11 N2 119.6(2) . . ?
C16 C11 N2 120.9(2) . . ?
C13 C12 C11 120.7(3) . . ?
C13 C12 H12 119.7 . . ?
C11 C12 H12 119.7 . . ?
C14 C13 C12 120.3(3) . . ?
C14 C13 H13 119.8 . . ?
C12 C13 H13 119.8 . . ?
C15 C14 C13 119.4(2) . . ?
C15 C14 H14 120.3 . . ?
C13 C14 H14 120.3 . . ?
C14 C15 C16 122.1(3) . . ?
C14 C15 H15 119.0 . . ?
C16 C15 H15 119.0 . . ?
C15 C16 C11 118.1(2) . . ?
C15 C16 C17 116.0(2) . . ?
C11 C16 C17 125.9(2) . . ?
O3 C17 O2 122.0(3) . . ?
O3 C17 C16 122.3(3) . . ?
O2 C17 C16 115.7(2) . . ?
N2 N1 C7 120.2(2) . . ?
N1 N2 C11 117.5(2) . . ?
N1 N2 H2B 120.9(16) . . ?
C11 N2 H2B 121.4(16) . . ?
C17 O2 H2A 109.5 . . ?

loop_
_geom_bond_atom_site_label_1
_geom_bond_atom_site_label_2
_geom_bond_distance
_geom_bond_site_symmetry_2
_geom_bond_publ_flag
C1 C2 1.384(3) . ?
C1 C6 1.401(3) . ?
C1 H1 0.9300 . ?
C2 C3 1.383(4) . ?
C2 H2 0.9300 . ?
C3 C4 1.376(4) . ?
C3 H3 0.9300 . ?
C4 C5 1.405(4) . ?
C4 H4 0.9300 . ?
C5 C6 1.406(3) . ?
C5 C10 1.441(4) . ?
C6 C7 1.464(3) . ?
C7 N1 1.330(3) . ?
C7 C8 1.457(3) . ?
C8 O1 1.266(3) . ?
C8 C9 1.439(3) . ?
C9 C10 1.348(4) . ?
C9 H9 0.9300 . ?
C10 H10 0.9300 . ?
C11 C12 1.390(3) . ?
C11 C16 1.408(3) . ?
C11 N2 1.411(3) . ?
C12 C13 1.380(4) . ?
C12 H12 0.9300 . ?
C13 C14 1.377(4) . ?
C13 H13 0.9300 . ?
C14 C15 1.373(4) . ?
C14 H14 0.9300 . ?
C15 C16 1.391(3) . ?
C15 H15 0.9300 . ?
C16 C17 1.487(4) . ?
C17 O3 1.199(3) . ?
C17 O2 1.307(3) . ?
N1 N2 1.322(3) . ?
N2 H2B 0.98(3) . ?
O2 H2A 0.8200 . ?

loop_
_geom_hbond_atom_site_label_D
_geom_hbond_atom_site_label_H
_geom_hbond_atom_site_label_A
_geom_hbond_distance_DH
_geom_hbond_distance_HA
_geom_hbond_distance_DA
_geom_hbond_angle_DHA
_geom_hbond_site_symmetry_A
C9 H9 O3 0.93 2.40 3.247(4) 151.4 3_676
O2 H2A O1 0.82 1.85 2.650(2) 165.3 3_676
N2 H2B O1 0.98(3) 1.85(3) 2.589(3) 130(2) .
N2 H2B O2 0.98(3) 2.00(3) 2.683(3) 125(2) .

loop_
_geom_torsion_atom_site_label_1
_geom_torsion_atom_site_label_2
_geom_torsion_atom_site_label_3
_geom_torsion_atom_site_label_4
_geom_torsion
_geom_torsion_site_symmetry_1
_geom_torsion_site_symmetry_2
_geom_torsion_site_symmetry_3
_geom_torsion_site_symmetry_4
_geom_torsion_publ_flag
C6 C1 C2 C3 -0.1(4) . . . . ?
C1 C2 C3 C4 -0.2(4) . . . . ?
C2 C3 C4 C5 0.2(4) . . . . ?
C3 C4 C5 C6 0.0(4) . . . . ?
C3 C4 C5 C10 179.7(2) . . . . ?
C2 C1 C6 C5 0.3(4) . . . . ?
C2 C1 C6 C7 -178.7(2) . . . . ?
C4 C5 C6 C1 -0.2(3) . . . . ?
C10 C5 C6 C1 -179.9(2) . . . . ?
C4 C5 C6 C7 178.8(2) . . . . ?
C10 C5 C6 C7 -0.9(3) . . . . ?
C1 C6 C7 N1 1.8(3) . . . . ?
C5 C6 C7 N1 -177.2(2) . . . . ?
C1 C6 C7 C8 -179.9(2) . . . . ?
C5 C6 C7 C8 1.1(3) . . . . ?
N1 C7 C8 O1 -1.6(4) . . . . ?
C6 C7 C8 O1 -179.8(2) . . . . ?
N1 C7 C8 C9 177.6(2) . . . . ?
C6 C7 C8 C9 -0.5(3) . . . . ?
O1 C8 C9 C10 179.0(3) . . . . ?
C7 C8 C9 C10 -0.2(4) . . . . ?
C8 C9 C10 C5 0.4(4) . . . . ?
C4 C5 C10 C9 -179.5(3) . . . . ?
C6 C5 C10 C9 0.2(4) . . . . ?
C16 C11 C12 C13 0.5(4) . . . . ?
N2 C11 C12 C13 -179.6(2) . . . . ?
C11 C12 C13 C14 -0.7(4) . . . . ?
C12 C13 C14 C15 0.9(4) . . . . ?
C13 C14 C15 C16 -1.0(4) . . . . ?
C14 C15 C16 C11 0.8(4) . . . . ?
C14 C15 C16 C17 -178.3(3) . . . . ?
C12 C11 C16 C15 -0.6(4) . . . . ?
N2 C11 C16 C15 179.5(2) . . . . ?
C12 C11 C16 C17 178.5(3) . . . . ?
N2 C11 C16 C17 -1.4(4) . . . . ?
C15 C16 C17 O3 -15.1(5) . . . . ?
C11 C16 C17 O3 165.8(3) . . . . ?
C15 C16 C17 O2 163.9(3) . . . . ?
C11 C16 C17 O2 -15.2(4) . . . . ?
C8 C7 N1 N2 0.9(3) . . . . ?
C6 C7 N1 N2 179.1(2) . . . . ?
C7 N1 N2 C11 -176.2(2) . . . . ?
C12 C11 N2 N1 5.0(3) . . . . ?
C16 C11 N2 N1 -175.1(2) . . . . ?
